data_4333194
loop_
_publ_author_name
'Nguyen, Dan-Tam'
'Chew, Emily'
'Zhang, Qichun'
'Choi, Alice'
'Bu, Xianhui'

_publ_section_title
;
 Metal&#x2212;Organic Frameworks from Zinc Sulfite Clusters, Chains, and
 Sheets:&#x00A0; 4-Connected, (3,4)-Connected 3-D Frameworks and 2-D
 Arrays of Catenane-Like Interlocking Rings
;
_journal_issue 26
_journal_name_full 'Inorganic Chemistry'
_journal_page_first 10722
_journal_page_last 10727
_journal_paper_doi 10.1021/ic061677b
_journal_volume 45
_journal_year 2006
_chemical_formula_sum 'C26 H28 N4 O6 S2 Zn2'
_chemical_formula_weight 687.38
_chemical_name_systematic
; 
 ? 
;
_space_group_IT_number 15
_symmetry_space_group_name_Hall '-C 2yc'
_symmetry_space_group_name_H-M 'C 1 2/c 1'
_atom_sites_solution_hydrogens geom
_atom_sites_solution_primary direct
_atom_sites_solution_secondary difmap
_audit_creation_method SHELXL-97
_cell_angle_alpha 90.00
_cell_angle_beta 100.865(6)
_cell_angle_gamma 90.00
_cell_formula_units_Z 8
_cell_length_a 16.0317(11)
_cell_length_b 17.4460(13)
_cell_length_c 21.6212(16)
_cell_measurement_temperature 273(2)
_cell_volume 5938.8(8)
_computing_structure_refinement 'SHELXL-97 (Sheldrick, 1997)'
_computing_structure_solution 'SHELXS-97 (Sheldrick, 1990)'
_diffrn_ambient_temperature 273(2)
_diffrn_measured_fraction_theta_full 0.988
_diffrn_measured_fraction_theta_max 0.988
_diffrn_radiation_monochromator graphite
_diffrn_radiation_source 'fine-focus sealed tube'
_diffrn_radiation_type MoK\a
_diffrn_radiation_wavelength 0.71073
_diffrn_reflns_av_R_equivalents 0.1155
_diffrn_reflns_av_sigmaI/netI 0.1118
_diffrn_reflns_limit_h_max 17
_diffrn_reflns_limit_h_min -17
_diffrn_reflns_limit_k_max 18
_diffrn_reflns_limit_k_min -18
_diffrn_reflns_limit_l_max 23
_diffrn_reflns_limit_l_min -23
_diffrn_reflns_number 15400
_diffrn_reflns_theta_full 22.50
_diffrn_reflns_theta_max 22.50
_diffrn_reflns_theta_min 1.87
_exptl_absorpt_coefficient_mu 1.802
_exptl_crystal_density_diffrn 1.538
_exptl_crystal_density_method 'not measured'
_exptl_crystal_F_000 2816
_refine_diff_density_max 0.645
_refine_diff_density_min -0.575
_refine_diff_density_rms 0.102
_refine_ls_extinction_method none
_refine_ls_goodness_of_fit_ref 0.952
_refine_ls_hydrogen_treatment mixed
_refine_ls_matrix_type full
_refine_ls_number_parameters 361
_refine_ls_number_reflns 3844
_refine_ls_number_restraints 0
_refine_ls_restrained_S_all 0.952
_refine_ls_R_factor_all 0.1450
_refine_ls_R_factor_gt 0.0772
_refine_ls_shift/su_max 0.009
_refine_ls_shift/su_mean 0.002
_refine_ls_structure_factor_coef Fsqd
_refine_ls_weighting_details 'calc w=1/[\s^2^(Fo^2^)+(0.1157P)^2^+0.0000P] where P=(Fo^2^+2Fc^2^)/3'
_refine_ls_weighting_scheme calc
_refine_ls_wR_factor_gt 0.2022
_refine_ls_wR_factor_ref 0.2207
_reflns_number_gt 1845
_reflns_number_total 3844
_reflns_threshold_expression >2sigma(I)
_cod_data_source_file ic061677bsup3.cif
_cod_data_source_block a
_cod_original_cell_volume 5938.8(7)
_cod_database_code 4333194

loop_
_symmetry_equiv_pos_as_xyz
'x, y, z'
'-x, y, -z+1/2'
'x+1/2, y+1/2, z'
'-x+1/2, y+1/2, -z+1/2'
'-x, -y, -z'
'x, -y, z-1/2'
'-x+1/2, -y+1/2, -z'
'x+1/2, -y+1/2, z-1/2'

loop_
_atom_site_label
_atom_site_type_symbol
_atom_site_fract_x
_atom_site_fract_y
_atom_site_fract_z
_atom_site_U_iso_or_equiv
_atom_site_adp_type
_atom_site_occupancy
_atom_site_symmetry_multiplicity
_atom_site_calc_flag
_atom_site_refinement_flags
Zn1 Zn 0.26259(8) 0.00133(7) 0.55932(6) 0.0596(5) Uani 1 1 d .
Zn2 Zn 0.27961(9) 0.00232(7) 0.71547(6) 0.0608(5) Uani 1 1 d .
S1 S 0.3410(2) -0.11128(17) 0.64223(16) 0.0733(10) Uani 1 1 d .
S2 S 0.2105(2) 0.12040(16) 0.63168(15) 0.0627(9) Uani 1 1 d .
O1 O 0.3757(5) -0.0705(4) 0.7032(4) 0.079(2) Uani 1 1 d .
O2 O 0.3686(5) -0.0692(4) 0.5877(4) 0.075(2) Uani 1 1 d .
O3 O 0.2471(5) -0.0857(5) 0.6318(4) 0.079(2) Uani 1 1 d .
O4 O 0.1684(5) 0.0816(4) 0.5721(3) 0.067(2) Uani 1 1 d .
O5 O 0.1818(5) 0.0809(4) 0.6862(3) 0.070(2) Uani 1 1 d .
O6 O 0.3016(5) 0.0895(5) 0.6383(4) 0.078(2) Uani 1 1 d .
C11 C -0.0524(8) -0.3399(8) 0.8796(5) 0.063(3) Uani 1 1 d .
C12 C -0.0181(7) -0.4026(8) 0.8557(6) 0.067(3) Uani 1 1 d .
H12 H 0.0386 -0.4154 0.8699 0.080 Uiso 1 1 calc .
C13 C -0.0682(10) -0.4467(7) 0.8106(6) 0.068(3) Uani 1 1 d .
H13 H -0.0432 -0.4890 0.7953 0.082 Uiso 1 1 calc .
N14 N -0.1505(7) -0.4331(5) 0.7871(4) 0.061(3) Uani 1 1 d .
C15 C -0.1843(7) -0.3709(8) 0.8120(6) 0.075(4) Uani 1 1 d .
H15 H -0.2414 -0.3597 0.7978 0.090 Uiso 1 1 calc .
C16 C -0.1373(10) -0.3236(8) 0.8575(6) 0.080(4) Uani 1 1 d .
H16 H -0.1626 -0.2816 0.8729 0.096 Uiso 1 1 calc .
C21 C 0.0898(8) -0.1473(8) 0.8197(5) 0.072(4) Uani 1 1 d .
C22 C 0.1498(9) -0.1832(7) 0.7918(6) 0.076(4) Uani 1 1 d .
H22 H 0.1525 -0.2365 0.7910 0.091 Uiso 1 1 calc .
C23 C 0.2063(8) -0.1398(7) 0.7649(5) 0.068(3) Uani 1 1 d .
H23 H 0.2467 -0.1649 0.7466 0.081 Uiso 1 1 calc .
N24 N 0.2048(6) -0.0633(5) 0.7646(4) 0.068(3) Uani 1 1 d .
C25 C 0.1443(11) -0.0301(7) 0.7919(8) 0.104(5) Uani 1 1 d .
H25 H 0.1403 0.0231 0.7912 0.125 Uiso 1 1 calc .
C26 C 0.0891(10) -0.0703(8) 0.8201(7) 0.093(5) Uani 1 1 d .
H26 H 0.0507 -0.0443 0.8398 0.112 Uiso 1 1 calc .
C31 C -0.1187(7) -0.3591(7) 0.4008(5) 0.058(3) Uani 1 1 d .
C32 C -0.0823(7) -0.4261(6) 0.4265(5) 0.059(3) Uani 1 1 d .
H32 H -0.0347 -0.4457 0.4133 0.071 Uiso 1 1 calc .
C33 C -0.1157(7) -0.4634(6) 0.4709(6) 0.064(3) Uani 1 1 d .
H33 H -0.0903 -0.5092 0.4865 0.077 Uiso 1 1 calc .
N34 N -0.1832(6) -0.4386(5) 0.4938(4) 0.055(2) Uani 1 1 d .
C35 C -0.2187(7) -0.3728(7) 0.4701(6) 0.071(4) Uani 1 1 d .
H35 H -0.2655 -0.3537 0.4849 0.085 Uiso 1 1 calc .
C36 C -0.1874(8) -0.3325(6) 0.4241(6) 0.071(3) Uani 1 1 d .
H36 H -0.2132 -0.2869 0.4088 0.085 Uiso 1 1 calc .
C41 C 0.0788(8) -0.1472(7) 0.3970(6) 0.063(3) Uani 1 1 d .
C42 C 0.0491(8) -0.0838(7) 0.4229(7) 0.079(4) Uani 1 1 d .
H42 H -0.0064 -0.0672 0.4091 0.094 Uiso 1 1 calc .
C43 C 0.1026(10) -0.0450(7) 0.4697(7) 0.077(4) Uani 1 1 d .
H43 H 0.0800 -0.0043 0.4889 0.093 Uiso 1 1 calc .
N44 N 0.1838(7) -0.0614(5) 0.4896(4) 0.062(3) Uani 1 1 d .
C45 C 0.2129(8) -0.1209(8) 0.4638(7) 0.088(4) Uani 1 1 d .
H45 H 0.2702 -0.1328 0.4758 0.106 Uiso 1 1 calc .
C46 C 0.1631(9) -0.1676(8) 0.4193(7) 0.084(4) Uani 1 1 d .
H46 H 0.1857 -0.2116 0.4047 0.101 Uiso 1 1 calc .
C51 C 0.0191(8) -0.1974(7) 0.3527(6) 0.071(3) Uani 1 1 d .
H51A H 0.0492 -0.2226 0.3235 0.085 Uiso 1 1 calc R
H51B H -0.0263 -0.1668 0.3287 0.085 Uiso 1 1 calc R
C52 C -0.0178(7) -0.2573(6) 0.3919(5) 0.064(3) Uani 1 1 d .
H52A H 0.0287 -0.2872 0.4152 0.077 Uiso 1 1 calc R
H52B H -0.0447 -0.2307 0.4223 0.077 Uiso 1 1 calc R
C53 C -0.0815(8) -0.3116(6) 0.3550(5) 0.065(3) Uani 1 1 d .
H53A H -0.1259 -0.2831 0.3279 0.078 Uiso 1 1 calc R
H53B H -0.0539 -0.3445 0.3287 0.078 Uiso 1 1 calc R
C61 C 0.0266(9) -0.1930(8) 0.8483(6) 0.092(4) Uani 1 1 d .
H61A H -0.0147 -0.1578 0.8599 0.110 Uiso 1 1 calc R
H61B H -0.0036 -0.2271 0.8163 0.110 Uiso 1 1 calc R
C62 C 0.0628(9) -0.2390(8) 0.9039(6) 0.096(4) Uani 1 1 d .
H62A H 0.0897 -0.2049 0.9372 0.115 Uiso 1 1 calc R
H62B H 0.1064 -0.2723 0.8933 0.115 Uiso 1 1 calc R
C63 C -0.0024(8) -0.2875(7) 0.9284(6) 0.079(4) Uani 1 1 d .
H63A H 0.0265 -0.3183 0.9633 0.095 Uiso 1 1 calc R
H63B H -0.0416 -0.2539 0.9444 0.095 Uiso 1 1 calc R

loop_
_atom_site_aniso_label
_atom_site_aniso_U_11
_atom_site_aniso_U_22
_atom_site_aniso_U_33
_atom_site_aniso_U_23
_atom_site_aniso_U_13
_atom_site_aniso_U_12
Zn1 0.0552(9) 0.0611(9) 0.0640(9) 0.0004(7) 0.0149(7) -0.0016(7)
Zn2 0.0616(10) 0.0572(9) 0.0634(9) 0.0026(7) 0.0116(7) -0.0043(7)
S1 0.091(3) 0.0571(19) 0.075(2) 0.0065(17) 0.025(2) 0.0123(18)
S2 0.060(2) 0.0560(18) 0.072(2) 0.0025(16) 0.0106(17) 0.0061(15)
O1 0.086(6) 0.082(6) 0.063(5) -0.010(4) 0.002(5) 0.018(5)
O2 0.080(6) 0.076(5) 0.075(6) 0.009(4) 0.029(5) 0.016(4)
O3 0.061(6) 0.101(6) 0.074(6) 0.005(5) 0.006(5) -0.014(5)
O4 0.053(5) 0.085(5) 0.061(5) -0.014(4) 0.007(4) 0.004(4)
O5 0.069(6) 0.078(5) 0.067(5) 0.001(4) 0.019(5) -0.001(4)
O6 0.051(5) 0.105(6) 0.078(6) -0.003(5) 0.013(5) 0.004(5)
C11 0.046(8) 0.091(10) 0.046(7) 0.008(7) -0.003(6) -0.020(7)
C12 0.050(8) 0.086(9) 0.059(8) 0.017(7) -0.002(7) -0.009(7)
C13 0.083(11) 0.065(8) 0.056(8) 0.005(6) 0.014(8) -0.010(7)
N14 0.049(7) 0.071(7) 0.065(7) 0.006(5) 0.014(6) -0.006(5)
C15 0.036(8) 0.096(10) 0.097(10) 0.013(8) 0.023(7) 0.008(7)
C16 0.082(11) 0.099(10) 0.066(9) -0.025(8) 0.028(8) -0.031(9)
C21 0.068(9) 0.092(10) 0.055(7) 0.011(7) 0.010(7) -0.035(8)
C22 0.089(10) 0.066(8) 0.072(9) 0.014(7) 0.011(8) -0.010(8)
C23 0.076(9) 0.061(8) 0.064(8) 0.008(6) 0.008(7) -0.004(7)
N24 0.080(8) 0.058(7) 0.068(7) -0.001(5) 0.022(6) -0.023(5)
C25 0.136(14) 0.062(8) 0.132(13) 0.005(9) 0.071(13) -0.010(9)
C26 0.111(12) 0.074(10) 0.110(11) 0.000(8) 0.059(10) -0.021(9)
C31 0.047(7) 0.073(8) 0.054(7) -0.001(6) 0.007(6) -0.017(6)
C32 0.068(8) 0.051(7) 0.061(7) 0.001(6) 0.022(7) 0.003(6)
C33 0.053(8) 0.062(7) 0.080(9) -0.005(7) 0.021(7) -0.003(6)
N34 0.044(6) 0.056(6) 0.065(6) -0.004(5) 0.010(5) -0.002(5)
C35 0.053(8) 0.084(9) 0.075(8) 0.022(7) 0.011(7) 0.022(7)
C36 0.058(8) 0.068(8) 0.085(9) 0.014(7) 0.011(7) 0.002(7)
C41 0.061(9) 0.064(8) 0.073(8) -0.010(7) 0.033(7) -0.022(7)
C42 0.069(9) 0.061(8) 0.105(11) -0.008(8) 0.015(8) -0.017(7)
C43 0.066(10) 0.057(8) 0.112(12) -0.014(8) 0.025(9) 0.001(8)
N44 0.063(8) 0.064(7) 0.068(6) -0.010(5) 0.031(6) 0.002(5)
C45 0.044(8) 0.093(10) 0.127(12) -0.044(10) 0.014(8) -0.016(8)
C46 0.052(9) 0.096(10) 0.110(11) -0.024(9) 0.030(8) 0.008(8)
C51 0.060(8) 0.078(8) 0.078(8) -0.003(7) 0.019(7) -0.025(7)
C52 0.057(8) 0.060(7) 0.076(8) -0.001(6) 0.013(7) -0.011(6)
C53 0.073(9) 0.066(8) 0.054(7) -0.003(6) 0.006(7) -0.002(7)
C61 0.084(10) 0.111(11) 0.075(9) 0.019(8) 0.002(8) -0.031(9)
C62 0.085(10) 0.120(12) 0.079(9) 0.021(9) 0.006(8) -0.033(9)
C63 0.079(10) 0.091(9) 0.063(8) 0.019(7) 0.004(8) -0.018(8)

loop_
_atom_type_symbol
_atom_type_description
_atom_type_scat_dispersion_real
_atom_type_scat_dispersion_imag
_atom_type_scat_source
O O 0.0106 0.0060 'International Tables Vol C Tables 4.2.6.8 and 6.1.1.4'
S S 0.1246 0.1234 'International Tables Vol C Tables 4.2.6.8 and 6.1.1.4'
Zn Zn 0.2839 1.4301 'International Tables Vol C Tables 4.2.6.8 and 6.1.1.4'
C C 0.0033 0.0016 'International Tables Vol C Tables 4.2.6.8 and 6.1.1.4'
N N 0.0061 0.0033 'International Tables Vol C Tables 4.2.6.8 and 6.1.1.4'
H H 0.0000 0.0000 'International Tables Vol C Tables 4.2.6.8 and 6.1.1.4'

loop_
_geom_angle_atom_site_label_1
_geom_angle_atom_site_label_2
_geom_angle_atom_site_label_3
_geom_angle
_geom_angle_site_symmetry_1
_geom_angle_site_symmetry_3
N34 Zn1 N44 92.6(3) 3 .
N34 Zn1 O2 94.3(3) 3 .
N44 Zn1 O2 104.5(4) . .
N34 Zn1 O4 98.9(3) 3 .
N44 Zn1 O4 95.3(3) . .
O2 Zn1 O4 155.6(3) . .
N34 Zn1 O3 159.8(3) 3 .
N44 Zn1 O3 91.0(3) . .
O2 Zn1 O3 65.5(3) . .
O4 Zn1 O3 100.5(3) . .
N34 Zn1 O6 94.5(3) 3 .
N44 Zn1 O6 158.8(3) . .
O2 Zn1 O6 94.8(3) . .
O4 Zn1 O6 63.9(3) . .
O3 Zn1 O6 89.1(3) . .
N34 Zn1 S1 126.6(3) 3 .
N44 Zn1 S1 103.5(3) . .
O2 Zn1 S1 32.5(2) . .
O4 Zn1 S1 128.9(2) . .
O3 Zn1 S1 33.5(2) . .
O6 Zn1 S1 88.1(2) . .
N34 Zn1 S2 102.2(2) 3 .
N44 Zn1 S2 125.8(3) . .
O2 Zn1 S2 125.4(2) . .
O4 Zn1 S2 31.4(2) . .
O3 Zn1 S2 91.6(2) . .
O6 Zn1 S2 33.0(2) . .
S1 Zn1 S2 107.86(10) . .
O1 Zn2 N14 96.9(4) . 3
O1 Zn2 O5 155.0(3) . .
N14 Zn2 O5 98.0(4) 3 .
O1 Zn2 N24 104.1(4) . .
N14 Zn2 N24 101.5(3) 3 .
O5 Zn2 N24 92.5(4) . .
O1 Zn2 O6 95.3(3) . .
N14 Zn2 O6 92.7(3) 3 .
O5 Zn2 O6 64.0(3) . .
N24 Zn2 O6 154.2(4) . .
O1 Zn2 O3 63.9(3) . .
N14 Zn2 O3 160.3(4) 3 .
O5 Zn2 O3 98.7(3) . .
N24 Zn2 O3 88.2(3) . .
O6 Zn2 O3 85.3(3) . .
O1 Zn2 S1 31.2(2) . .
N14 Zn2 S1 127.3(3) 3 .
O5 Zn2 S1 127.7(2) . .
N24 Zn2 S1 101.2(3) . .
O6 Zn2 S1 86.6(2) . .
O3 Zn2 S1 33.1(2) . .
O1 Zn2 S2 125.5(2) . .
N14 Zn2 S2 100.0(3) 3 .
O5 Zn2 S2 31.44(19) . .
N24 Zn2 S2 122.1(3) . .
O6 Zn2 S2 32.9(2) . .
O3 Zn2 S2 88.8(2) . .
S1 Zn2 S2 106.72(10) . .
O1 S1 O2 109.6(5) . .
O1 S1 O3 100.4(5) . .
O2 S1 O3 99.5(5) . .
O1 S1 Zn1 106.0(3) . .
O2 S1 Zn1 47.6(3) . .
O3 S1 Zn1 52.8(3) . .
O1 S1 Zn2 44.8(3) . .
O2 S1 Zn2 106.1(3) . .
O3 S1 Zn2 56.4(3) . .
Zn1 S1 Zn2 72.80(8) . .
O4 S2 O5 108.1(5) . .
O4 S2 O6 100.8(4) . .
O5 S2 O6 101.0(5) . .
O4 S2 Zn1 47.4(3) . .
O5 S2 Zn1 105.3(3) . .
O6 S2 Zn1 54.4(3) . .
O4 S2 Zn2 106.3(3) . .
O5 S2 Zn2 46.2(3) . .
O6 S2 Zn2 55.6(3) . .
Zn1 S2 Zn2 72.39(8) . .
S1 O1 Zn2 104.0(4) . .
S1 O2 Zn1 99.9(4) . .
S1 O3 Zn1 93.7(4) . .
S1 O3 Zn2 90.4(4) . .
Zn1 O3 Zn2 93.3(3) . .
S2 O4 Zn1 101.2(4) . .
S2 O5 Zn2 102.4(4) . .
S2 O6 Zn1 92.6(4) . .
S2 O6 Zn2 91.5(4) . .
Zn1 O6 Zn2 92.2(3) . .
C12 C11 C16 118.2(11) . .
C12 C11 C63 123.4(12) . .
C16 C11 C63 118.4(13) . .
C11 C12 C13 119.5(11) . .
N14 C13 C12 124.7(12) . .
C13 N14 C15 115.2(10) . .
C13 N14 Zn2 122.8(8) . 3_445
C15 N14 Zn2 121.9(9) . 3_445
N14 C15 C16 123.1(11) . .
C11 C16 C15 119.2(12) . .
C26 C21 C22 117.7(11) . .
C26 C21 C61 121.3(14) . .
C22 C21 C61 121.0(13) . .
C21 C22 C23 119.9(11) . .
N24 C23 C22 122.4(11) . .
C23 N24 C25 116.0(10) . .
C23 N24 Zn2 122.7(8) . .
C25 N24 Zn2 120.9(8) . .
N24 C25 C26 123.6(12) . .
C21 C26 C25 120.4(13) . .
C36 C31 C32 116.5(10) . .
C36 C31 C53 120.2(11) . .
C32 C31 C53 123.0(11) . .
C33 C32 C31 120.2(10) . .
N34 C33 C32 124.1(11) . .
C35 N34 C33 116.7(9) . .
C35 N34 Zn1 119.4(7) . 3_445
C33 N34 Zn1 123.9(8) . 3_445
N34 C35 C36 121.5(10) . .
C31 C36 C35 121.1(11) . .
C42 C41 C46 117.1(12) . .
C42 C41 C51 120.3(12) . .
C46 C41 C51 122.1(12) . .
C41 C42 C43 119.0(12) . .
N44 C43 C42 124.8(12) . .
C45 N44 C43 116.3(11) . .
C45 N44 Zn1 120.6(9) . .
C43 N44 Zn1 123.1(8) . .
N44 C45 C46 123.7(12) . .
C41 C46 C45 118.9(12) . .
C41 C51 C52 108.2(10) . .
C53 C52 C51 115.5(10) . .
C31 C53 C52 108.1(9) . .
C62 C61 C21 115.6(12) . .
C61 C62 C63 113.5(12) . .
C11 C63 C62 113.9(10) . .

loop_
_geom_bond_atom_site_label_1
_geom_bond_atom_site_label_2
_geom_bond_distance
_geom_bond_site_symmetry_2
Zn1 N34 2.080(8) 3
Zn1 N44 2.086(10) .
Zn1 O2 2.094(8) .
Zn1 O4 2.116(7) .
Zn1 O3 2.230(8) .
Zn1 O6 2.296(8) .
Zn1 S1 2.794(4) .
Zn1 S2 2.820(3) .
Zn2 O1 2.052(8) .
Zn2 N14 2.067(10) 3
Zn2 O5 2.089(8) .
Zn2 N24 2.087(8) .
Zn2 O6 2.333(8) .
Zn2 O3 2.356(8) .
Zn2 S1 2.827(3) .
Zn2 S2 2.828(3) .
S1 O1 1.510(8) .
S1 O2 1.524(7) .
S1 O3 1.546(8) .
S2 O4 1.498(8) .
S2 O5 1.510(7) .
S2 O6 1.538(8) .
C11 C12 1.368(16) .
C11 C16 1.384(17) .
C11 C63 1.506(16) .
C12 C13 1.375(16) .
C13 N14 1.344(15) .
N14 C15 1.366(15) .
N14 Zn2 2.067(10) 3_445
C15 C16 1.393(17) .
C21 C26 1.343(16) .
C21 C22 1.380(17) .
C21 C61 1.509(16) .
C22 C23 1.390(16) .
C23 N24 1.335(13) .
N24 C25 1.357(16) .
C25 C26 1.360(17) .
C31 C36 1.375(15) .
C31 C32 1.376(15) .
C31 C53 1.499(14) .
C32 C33 1.350(14) .
C33 N34 1.345(13) .
N34 C35 1.339(13) .
N34 Zn1 2.080(8) 3_445
C35 C36 1.387(15) .
C41 C42 1.365(15) .
C41 C46 1.393(17) .
C41 C51 1.501(15) .
C42 C43 1.375(17) .
C43 N44 1.323(15) .
N44 C45 1.305(14) .
C45 C46 1.392(17) .
C51 C52 1.531(14) .
C52 C53 1.507(14) .
C61 C62 1.472(17) .
C62 C63 1.515(16) .
